data_4505442
loop_
_publ_author_name
'Vande Velde, Christophe M. L.'
'Chen, Li-Juan'
'Baeke, Jan K.'
'Moens, Maarten'
'Dieltiens, Pieter'
'Geise, Herman J.'
'Zeller, Matthias'
'Hunter, Allen D.'
'Blockhuys, Frank'

_publ_section_title
;
 The Influence of the Side Chain Length on &#x2212;OCH3&#x2212;\p
 Interactions Determining the Crystal Packing of Four Substituted
 1,4-Bis(\a-styryl)benzenes
;
_journal_issue 4
_journal_name_full 'Crystal Growth &amp; Design'
_journal_page_first 823
_journal_paper_doi 10.1021/cg0499764
_journal_volume 4
_journal_year 2004
_chemical_formula_moiety 'C34 H42 O8'
_chemical_formula_sum 'C34 H42 O8'
_chemical_formula_weight 578.68
_chemical_melting_point 469.6(15)
_chemical_name_common 246iprOMT
_chemical_name_systematic
;
 1,4-bis[2-(246-trimethoxyphenyl)ethenyl]-2,5-diisopropoxybenzene
;
_space_group_IT_number 2
_symmetry_cell_setting triclinic
_symmetry_space_group_name_Hall '-P 1'
_symmetry_space_group_name_H-M 'P -1'
_atom_sites_solution_hydrogens geom
_atom_sites_solution_primary direct
_atom_sites_solution_secondary difmap
_audit_creation_method SHELXL-97
_cell_angle_alpha 101.570(5)
_cell_angle_beta 98.290(5)
_cell_angle_gamma 91.040(5)
_cell_formula_units_Z 1
_cell_length_a 7.572(5)
_cell_length_b 9.033(5)
_cell_length_c 11.729(5)
_cell_measurement_reflns_used 25
_cell_measurement_temperature 293(2)
_cell_measurement_theta_max 18
_cell_measurement_theta_min 5
_cell_volume 776.8(7)
_computing_cell_refinement 'CAD4 Express (Enraf Nonius, 1994)'
_computing_data_collection 'CAD4 Express (Enraf Nonius, 1994)'
_computing_data_reduction 'XCAD4 (Harms & Wocadlo, 1995)'
_computing_structure_refinement 'SHELXL-97 (Sheldrick, 1997)'
_computing_structure_solution 'SHELXD (Sheldrick, 199 ?)'
_diffrn_ambient_temperature 293(2)
_diffrn_measured_fraction_theta_full 0.991
_diffrn_measured_fraction_theta_max 0.991
_diffrn_measurement_device '\k-geometry diffractometer'
_diffrn_measurement_device_type 'Enraf Nonius Mach3'
_diffrn_measurement_method 'non-profiled \w/2\q scans'
_diffrn_radiation_source 'fine-focus sealed tube'
_diffrn_radiation_type MoK\a
_diffrn_radiation_wavelength 0.71073
_diffrn_reflns_av_R_equivalents 0.0366
_diffrn_reflns_av_sigmaI/netI 0.0928
_diffrn_reflns_limit_h_max 9
_diffrn_reflns_limit_h_min 0
_diffrn_reflns_limit_k_max 11
_diffrn_reflns_limit_k_min -11
_diffrn_reflns_limit_l_max 14
_diffrn_reflns_limit_l_min -14
_diffrn_reflns_number 3609
_diffrn_reflns_theta_full 26.99
_diffrn_reflns_theta_max 26.99
_diffrn_reflns_theta_min 1.79
_diffrn_standards_decay_% 11
_diffrn_standards_interval_time 60
_diffrn_standards_number 3
_exptl_absorpt_coefficient_mu 0.087
_exptl_absorpt_correction_type none
_exptl_crystal_colour yellow
_exptl_crystal_density_diffrn 1.237
_exptl_crystal_density_method 'not measured'
_exptl_crystal_description fragment
_exptl_crystal_F_000 310
_exptl_crystal_size_max 0.36
_exptl_crystal_size_mid 0.26
_exptl_crystal_size_min 0.15
_refine_diff_density_max 0.236
_refine_diff_density_min -0.400
_refine_diff_density_rms 0.063
_refine_ls_extinction_method none
_refine_ls_goodness_of_fit_ref 1.039
_refine_ls_hydrogen_treatment mixed
_refine_ls_matrix_type full
_refine_ls_number_parameters 218
_refine_ls_number_reflns 3352
_refine_ls_number_restraints 0
_refine_ls_restrained_S_all 1.039
_refine_ls_R_factor_all 0.1731
_refine_ls_R_factor_gt 0.0606
_refine_ls_shift/su_max 0.000
_refine_ls_shift/su_mean 0.000
_refine_ls_structure_factor_coef Fsqd
_refine_ls_weighting_details 'calc w=1/[\s^2^(Fo^2^)+(0.1000P)^2^+0.0000P] where P=(Fo^2^+2Fc^2^)/3'
_refine_ls_weighting_scheme calc
_refine_ls_wR_factor_gt 0.1518
_refine_ls_wR_factor_ref 0.1822
_reflns_number_gt 1689
_reflns_number_total 3352
_reflns_threshold_expression >2sigma(I)
_cod_data_source_file cg0499764si20040106_102650.cif
_cod_data_source_block iprtrkt1
_cod_depositor_comments
;
The following automatic conversions were performed:

'_chemical_melting_point' value '195-198\%C' was changed to
'469.6(15)' - it was converted from degrees Celsius(C) to Kelvins(K),
the average value was taken and precision was estimated.

Automatic conversion script
Id: cif_fix_values 1715 2011-07-08 13:25:40Z adriana 
;
_cod_original_sg_symbol_H-M P-1
_cod_database_code 4505442

loop_
_symmetry_equiv_pos_as_xyz
'x, y, z'
'-x, -y, -z'

loop_
_atom_site_label
_atom_site_type_symbol
_atom_site_fract_x
_atom_site_fract_y
_atom_site_fract_z
_atom_site_U_iso_or_equiv
_atom_site_adp_type
_atom_site_occupancy
_atom_site_symmetry_multiplicity
_atom_site_calc_flag
_atom_site_refinement_flags
O2 O 0.6123(2) 0.21319(18) 0.01011(15) 0.0429(5) Uani 1 1 d .
O36 O 0.6803(3) 0.88944(19) -0.28789(17) 0.0575(6) Uani 1 1 d .
C32 C 0.7441(3) 0.5301(3) -0.4753(2) 0.0386(6) Uani 1 1 d .
C33 C 0.7900(4) 0.5734(3) -0.5733(2) 0.0446(7) Uani 1 1 d .
H33 H 0.804(4) 0.507(3) -0.644(3) 0.054 Uiso 1 1 d .
O32 O 0.7369(3) 0.38256(18) -0.46386(15) 0.0492(5) Uani 1 1 d .
C31 C 0.7060(3) 0.6352(3) -0.3757(2) 0.0372(6) Uani 1 1 d .
C6 C 0.6059(3) 0.4293(3) -0.0767(2) 0.0392(6) Uani 1 1 d .
H6 H 0.686(4) 0.383(3) -0.132(2) 0.047 Uiso 1 1 d .
C2 C 0.5566(3) 0.3573(3) 0.0066(2) 0.0369(6) Uani 1 1 d .
C1 C 0.5520(3) 0.5729(3) -0.0882(2) 0.0378(6) Uani 1 1 d .
C34 C 0.7971(4) 0.7250(3) -0.5769(2) 0.0469(7) Uani 1 1 d .
C8 C 0.6512(3) 0.5776(3) -0.2779(2) 0.0402(6) Uani 1 1 d .
H8 H 0.648(4) 0.466(3) -0.286(2) 0.048 Uiso 1 1 d .
C36 C 0.7181(4) 0.7880(3) -0.3845(2) 0.0420(6) Uani 1 1 d .
O34 O 0.8424(3) 0.7808(2) -0.66918(18) 0.0695(7) Uani 1 1 d .
C7 C 0.6047(3) 0.6502(3) -0.1771(2) 0.0399(6) Uani 1 1 d .
H7 H 0.596(4) 0.756(3) -0.164(2) 0.048 Uiso 1 1 d .
C35 C 0.7626(4) 0.8333(3) -0.4816(3) 0.0501(7) Uani 1 1 d .
H35 H 0.769(4) 0.931(3) -0.493(2) 0.060 Uiso 1 1 d .
C39 C 0.7576(4) 0.2687(3) -0.5646(2) 0.0527(8) Uani 1 1 d .
H39A H 0.664(2) 0.2791(15) -0.6331(13) 0.079 Uiso 1 1 calc R
H39B H 0.742(3) 0.1653(18) -0.5459(7) 0.079 Uiso 1 1 calc R
H39C H 0.881(2) 0.2814(14) -0.5860(12) 0.079 Uiso 1 1 calc R
C9 C 0.7586(4) 0.2033(3) 0.1003(3) 0.0506(7) Uani 1 1 d .
H9 H 0.740(4) 0.276(3) 0.170(3) 0.061 Uiso 1 1 d .
C41 C 0.6796(6) 1.0456(3) -0.2932(3) 0.0791(12) Uani 1 1 d .
H41A H 0.798(3) 1.0792(11) -0.308(2) 0.119 Uiso 1 1 calc R
H41B H 0.653(4) 1.1056(14) -0.2176(18) 0.119 Uiso 1 1 calc R
H41C H 0.587(3) 1.0607(6) -0.358(2) 0.119 Uiso 1 1 calc R
C40 C 0.8779(5) 0.6756(4) -0.7703(3) 0.0670(10) Uani 1 1 d .
H40A H 0.977(3) 0.618(2) -0.7484(6) 0.100 Uiso 1 1 calc R
H40B H 0.906(3) 0.7295(11) -0.8286(15) 0.100 Uiso 1 1 calc R
H40C H 0.775(2) 0.609(2) -0.8019(14) 0.100 Uiso 1 1 calc R
C10 C 0.7495(5) 0.0459(4) 0.1235(4) 0.0797(11) Uani 1 1 d .
H10A H 0.635(3) 0.0282(12) 0.152(2) 0.120 Uiso 1 1 calc R
H10B H 0.851(3) 0.0342(10) 0.184(2) 0.120 Uiso 1 1 calc R
H10C H 0.756(4) -0.0284(17) 0.0497(17) 0.120 Uiso 1 1 calc R
C11 C 0.9327(5) 0.2450(5) 0.0672(4) 0.0900(13) Uani 1 1 d .
H11A H 0.9539(19) 0.175(2) -0.001(2) 0.135 Uiso 1 1 calc R
H11B H 1.026(2) 0.242(3) 0.1302(17) 0.135 Uiso 1 1 calc R
H11C H 0.9295(14) 0.344(3) 0.052(2) 0.135 Uiso 1 1 calc R

loop_
_atom_site_aniso_label
_atom_site_aniso_U_11
_atom_site_aniso_U_22
_atom_site_aniso_U_33
_atom_site_aniso_U_23
_atom_site_aniso_U_13
_atom_site_aniso_U_12
O2 0.0505(11) 0.0299(9) 0.0474(10) -0.0016(7) 0.0165(9) 0.0089(7)
O36 0.0902(16) 0.0301(10) 0.0545(12) -0.0032(8) 0.0350(11) 0.0044(9)
C32 0.0454(15) 0.0343(13) 0.0370(14) 0.0030(11) 0.0155(11) 0.0042(11)
C33 0.0552(17) 0.0399(14) 0.0390(14) 0.0010(12) 0.0178(13) 0.0031(12)
O32 0.0775(14) 0.0305(9) 0.0431(10) 0.0010(8) 0.0296(9) 0.0074(8)
C31 0.0395(14) 0.0331(12) 0.0390(14) 0.0007(10) 0.0152(11) 0.0022(10)
C6 0.0409(14) 0.0385(13) 0.0373(14) -0.0035(11) 0.0184(11) 0.0096(11)
C2 0.0419(14) 0.0305(12) 0.0373(13) -0.0016(10) 0.0138(11) 0.0051(10)
C1 0.0380(14) 0.0389(13) 0.0347(13) -0.0022(10) 0.0135(11) 0.0026(10)
C34 0.0595(17) 0.0416(14) 0.0432(15) 0.0097(12) 0.0191(13) 0.0005(12)
C8 0.0443(15) 0.0346(13) 0.0424(14) 0.0024(11) 0.0161(12) 0.0039(11)
C36 0.0513(16) 0.0325(13) 0.0424(15) -0.0005(11) 0.0186(12) 0.0046(11)
O34 0.112(2) 0.0493(12) 0.0548(13) 0.0106(10) 0.0400(13) 0.0004(12)
C7 0.0422(15) 0.0347(13) 0.0436(14) 0.0025(11) 0.0166(12) 0.0050(11)
C35 0.070(2) 0.0307(13) 0.0538(17) 0.0080(12) 0.0238(15) 0.0035(13)
C39 0.079(2) 0.0328(13) 0.0457(16) -0.0046(12) 0.0235(14) 0.0079(13)
C9 0.0561(18) 0.0469(16) 0.0483(16) 0.0023(13) 0.0150(14) 0.0155(13)
C41 0.129(3) 0.0312(15) 0.079(2) -0.0045(15) 0.044(2) 0.0024(17)
C40 0.095(3) 0.063(2) 0.0470(17) 0.0047(15) 0.0347(17) -0.0049(17)
C10 0.090(3) 0.057(2) 0.099(3) 0.027(2) 0.018(2) 0.0256(18)
C11 0.053(2) 0.103(3) 0.115(3) 0.021(3) 0.018(2) 0.008(2)

loop_
_atom_type_symbol
_atom_type_description
_atom_type_scat_dispersion_real
_atom_type_scat_dispersion_imag
_atom_type_scat_source
C C 0.0033 0.0016 'International Tables Vol C Tables 4.2.6.8 and 6.1.1.4'
H H 0.0000 0.0000 'International Tables Vol C Tables 4.2.6.8 and 6.1.1.4'
O O 0.0106 0.0060 'International Tables Vol C Tables 4.2.6.8 and 6.1.1.4'

loop_
_geom_angle_atom_site_label_1
_geom_angle_atom_site_label_2
_geom_angle_atom_site_label_3
_geom_angle
_geom_angle_site_symmetry_1
_geom_angle_site_symmetry_3
C2 O2 C9 115.70(19) . .
C36 O36 C41 118.0(2) . .
O32 C32 C33 122.9(2) . .
O32 C32 C31 114.3(2) . .
C33 C32 C31 122.8(2) . .
C32 C33 C34 119.2(2) . .
C32 C33 H33 125.0(17) . .
C34 C33 H33 115.4(17) . .
C32 O32 C39 117.57(19) . .
C36 C31 C32 115.1(2) . .
C36 C31 C8 126.2(2) . .
C32 C31 C8 118.6(2) . .
C2 C6 C1 123.2(2) . .
C2 C6 H6 121.4(15) . .
C1 C6 H6 115.4(15) . .
C6 C2 O2 119.5(2) . .
C6 C2 C1 121.0(2) . 2_665
O2 C2 C1 119.5(2) . 2_665
C6 C1 C2 115.8(2) . 2_665
C6 C1 C7 123.3(2) . .
C2 C1 C7 120.9(2) 2_665 .
O34 C34 C33 124.2(2) . .
O34 C34 C35 115.1(2) . .
C33 C34 C35 120.6(2) . .
C7 C8 C31 130.7(2) . .
C7 C8 H8 113.3(15) . .
C31 C8 H8 116.0(15) . .
C35 C36 O36 122.1(2) . .
C35 C36 C31 123.0(2) . .
O36 C36 C31 114.9(2) . .
C34 O34 C40 118.0(2) . .
C8 C7 C1 123.2(2) . .
C8 C7 H7 119.2(17) . .
C1 C7 H7 117.4(17) . .
C36 C35 C34 119.3(2) . .
C36 C35 H35 126.5(18) . .
C34 C35 H35 114.2(18) . .
O32 C39 H39A 109.5 . .
O32 C39 H39B 109.5 . .
H39A C39 H39B 109.5 . .
O32 C39 H39C 109.5 . .
H39A C39 H39C 109.5 . .
H39B C39 H39C 109.5 . .
O2 C9 C11 111.6(3) . .
O2 C9 C10 107.3(3) . .
C11 C9 C10 113.2(3) . .
O2 C9 H9 106.6(17) . .
C11 C9 H9 107.9(18) . .
C10 C9 H9 110.0(17) . .
O36 C41 H41A 109.5 . .
O36 C41 H41B 109.5 . .
H41A C41 H41B 109.5 . .
O36 C41 H41C 109.5 . .
H41A C41 H41C 109.5 . .
H41B C41 H41C 109.5 . .
O34 C40 H40A 109.5 . .
O34 C40 H40B 109.5 . .
H40A C40 H40B 109.5 . .
O34 C40 H40C 109.5 . .
H40A C40 H40C 109.5 . .
H40B C40 H40C 109.5 . .
C9 C10 H10A 109.5 . .
C9 C10 H10B 109.5 . .
H10A C10 H10B 109.5 . .
C9 C10 H10C 109.5 . .
H10A C10 H10C 109.5 . .
H10B C10 H10C 109.5 . .
C9 C11 H11A 109.5 . .
C9 C11 H11B 109.5 . .
H11A C11 H11B 109.5 . .
C9 C11 H11C 109.5 . .
H11A C11 H11C 109.5 . .
H11B C11 H11C 109.5 . .

loop_
_geom_bond_atom_site_label_1
_geom_bond_atom_site_label_2
_geom_bond_distance
_geom_bond_site_symmetry_2
O2 C2 1.382(3) .
O2 C9 1.434(4) .
O36 C36 1.375(3) .
O36 C41 1.425(3) .
C32 O32 1.367(3) .
C32 C33 1.373(4) .
C32 C31 1.418(3) .
C33 C34 1.378(4) .
C33 H33 0.94(3) .
O32 C39 1.432(3) .
C31 C36 1.407(3) .
C31 C8 1.458(3) .
C6 C2 1.367(3) .
C6 C1 1.393(3) .
C6 H6 0.98(3) .
C2 C1 1.413(3) 2_665
C1 C2 1.413(3) 2_665
C1 C7 1.461(4) .
C34 O34 1.365(3) .
C34 C35 1.389(4) .
C8 C7 1.331(3) .
C8 H8 0.99(3) .
C36 C35 1.368(4) .
O34 C40 1.425(3) .
C7 H7 0.94(3) .
C35 H35 0.92(3) .
C39 H39A 1.0102 .
C39 H39B 1.0102 .
C39 H39C 1.0102 .
C9 C11 1.490(5) .
C9 C10 1.502(4) .
C9 H9 0.97(3) .
C41 H41A 0.9900 .
C41 H41B 0.9900 .
C41 H41C 0.9900 .
C40 H40A 0.9598 .
C40 H40B 0.9598 .
C40 H40C 0.9598 .
C10 H10A 0.9914 .
C10 H10B 0.9914 .
C10 H10C 0.9914 .
C11 H11A 0.9497 .
C11 H11B 0.9497 .
C11 H11C 0.9497 .

loop_
_geom_torsion_atom_site_label_1
_geom_torsion_atom_site_label_2
_geom_torsion_atom_site_label_3
_geom_torsion_atom_site_label_4
_geom_torsion
_geom_torsion_site_symmetry_1
_geom_torsion_site_symmetry_4
O32 C32 C33 C34 -178.9(3) . .
C31 C32 C33 C34 -1.0(4) . .
C33 C32 O32 C39 -7.6(4) . .
C31 C32 O32 C39 174.4(2) . .
O32 C32 C31 C36 178.2(2) . .
C33 C32 C31 C36 0.2(4) . .
O32 C32 C31 C8 -4.5(3) . .
C33 C32 C31 C8 177.4(3) . .
C1 C6 C2 O2 178.4(2) . .
C1 C6 C2 C1 -0.9(4) . 2_665
C9 O2 C2 C6 102.3(3) . .
C9 O2 C2 C1 -78.4(3) . 2_665
C2 C6 C1 C2 0.8(4) . 2_665
C2 C6 C1 C7 180.0(3) . .
C32 C33 C34 O34 179.5(3) . .
C32 C33 C34 C35 1.5(4) . .
C36 C31 C8 C7 -1.4(5) . .
C32 C31 C8 C7 -178.3(3) . .
C41 O36 C36 C35 3.2(4) . .
C41 O36 C36 C31 -176.4(3) . .
C32 C31 C36 C35 0.2(4) . .
C8 C31 C36 C35 -176.8(3) . .
C32 C31 C36 O36 179.8(2) . .
C8 C31 C36 O36 2.7(4) . .
C33 C34 O34 C40 2.5(5) . .
C35 C34 O34 C40 -179.4(3) . .
C31 C8 C7 C1 179.7(3) . .
C6 C1 C7 C8 24.7(4) . .
C2 C1 C7 C8 -156.2(2) 2_665 .
O36 C36 C35 C34 -179.2(3) . .
C31 C36 C35 C34 0.3(4) . .
O34 C34 C35 C36 -179.3(3) . .
C33 C34 C35 C36 -1.2(5) . .
C2 O2 C9 C11 -78.7(3) . .
C2 O2 C9 C10 156.7(2) . .
